data_7202724
loop_
_publ_author_name
'Hendrik Bu\&skamp'
'Glen B. Deacon'
'Matthias Hilder'
'Peter C. Junk'
'Ulrich H. Kynast'
'Winnie W. Lee'
'David R. Turner'

_publ_section_title
;
 Structural variations in rare earth benzoate complexes : Part I.
 Lanthanum
;
_journal_issue 5
_journal_name_full CrystEngComm
_journal_page_first 394
_journal_paper_doi 10.1039/b700980a
_journal_volume 9
_journal_year 2007
_chemical_formula_moiety 'C27 H31 La1 N4 O7, C3 H7 N1 O1'
_chemical_formula_sum 'C30 H38 La N5 O8'
_chemical_formula_weight 735.56
_chemical_name_common
;poly((dimethylformamide)tris(2-
aminomethylbenzoato)lanthanum(iii)) DMF solvate
;
_chemical_name_systematic
;
poly[(dimethylformamide)tris(2-aminomethylbenzoato)lanthanum(III)]
DMF solvate
;
_space_group_IT_number 61
_symmetry_cell_setting orthorhombic
_symmetry_space_group_name_Hall '-P 2ac 2ab'
_symmetry_space_group_name_H-M 'P b c a'
_atom_sites_solution_hydrogens geom
_atom_sites_solution_primary direct
_atom_sites_solution_secondary difmap
_audit_creation_method SHELXL-97
_cell_angle_alpha 90.00
_cell_angle_beta 90.00
_cell_angle_gamma 90.00
_cell_formula_units_Z 8
_cell_length_a 24.9553(11)
_cell_length_b 8.0474(3)
_cell_length_c 30.6790(13)
_cell_measurement_temperature 123(2)
_cell_volume 6161.1(4)
_computing_cell_refinement 'Bruker SMART (Bruker)'
_computing_data_collection 'Bruker SMART (Bruker)'
_computing_data_reduction 'Bruker SAINT (Bruker)'
_computing_molecular_graphics 'X-Seed (Barbour, 1999)'
_computing_publication_material 'CIFTAB (Sheldrick, 1997)'
_computing_structure_refinement 'SHELXL-97 (Sheldrick, 1997)'
_computing_structure_solution 'SHELXS-97 (Sheldrick, 1990)'
_diffrn_ambient_temperature 123(2)
_diffrn_measured_fraction_theta_full 0.997
_diffrn_measured_fraction_theta_max 0.997
_diffrn_measurement_device_type 'Bruker X8 Apex II CCD'
_diffrn_measurement_method 'phi and omega scans'
_diffrn_radiation_monochromator graphite
_diffrn_radiation_source 'fine-focus sealed tube'
_diffrn_radiation_type MoK\a
_diffrn_radiation_wavelength 0.71073
_diffrn_reflns_av_R_equivalents 0.1335
_diffrn_reflns_av_sigmaI/netI 0.0976
_diffrn_reflns_limit_h_max 28
_diffrn_reflns_limit_h_min -29
_diffrn_reflns_limit_k_max 9
_diffrn_reflns_limit_k_min -9
_diffrn_reflns_limit_l_max 36
_diffrn_reflns_limit_l_min -27
_diffrn_reflns_number 28375
_diffrn_reflns_theta_full 25.00
_diffrn_reflns_theta_max 25.00
_diffrn_reflns_theta_min 2.10
_exptl_absorpt_coefficient_mu 1.445
_exptl_absorpt_correction_T_max 0.8932
_exptl_absorpt_correction_T_min 0.8690
_exptl_absorpt_correction_type multi-scan
_exptl_absorpt_process_details SADABS
_exptl_crystal_colour colourless
_exptl_crystal_density_diffrn 1.586
_exptl_crystal_density_method 'not measured'
_exptl_crystal_description block
_exptl_crystal_F_000 2992
_exptl_crystal_size_max 0.10
_exptl_crystal_size_mid 0.10
_exptl_crystal_size_min 0.08
_refine_diff_density_max 1.428
_refine_diff_density_min -3.600
_refine_diff_density_rms 0.214
_refine_ls_extinction_coef 0.0044(3)
_refine_ls_extinction_expression Fc^*^=kFc[1+0.001xFc^2^\l^3^/sin(2\q)]^-1/4^
_refine_ls_extinction_method SHELXL
_refine_ls_goodness_of_fit_ref 1.468
_refine_ls_hydrogen_treatment constr
_refine_ls_matrix_type full
_refine_ls_number_parameters 405
_refine_ls_number_reflns 5416
_refine_ls_number_restraints 258
_refine_ls_restrained_S_all 1.432
_refine_ls_R_factor_all 0.1490
_refine_ls_R_factor_gt 0.1324
_refine_ls_shift/su_max 0.000
_refine_ls_shift/su_mean 0.000
_refine_ls_structure_factor_coef Fsqd
_refine_ls_weighting_details 'calc w=1/[\s^2^(Fo^2^)+(0.0000P)^2^+205.9680P] where P=(Fo^2^+2Fc^2^)/3'
_refine_ls_weighting_scheme calc
_refine_ls_wR_factor_gt 0.2328
_refine_ls_wR_factor_ref 0.2389
_reflns_number_gt 4708
_reflns_number_total 5416
_reflns_threshold_expression >2sigma(I)
_cod_data_source_file b700980a.txt
_cod_data_source_block HB12DMF
_cod_depositor_comments
;
The following automatic conversions were performed:
'_symmetry_cell_setting' value 'Orthorhombic' changed to 'orthorhombic'
according to '/home/saulius/struct/CIF-dictionaries/cif_core.dic'
dictionary named 'cif_core.dic' version 2.4.1 from
2010-06-29.

'_exptl_absorpt_correction_type' value 'Multi-scan' changed
to 'multi-scan' according to
'/home/saulius/struct/CIF-dictionaries/cif_core.dic' dictionary named
'cif_core.dic' version 2.4.1 from 2010-06-29.

Automatic conversion script
Id: cif_fix_enum 1527 2010-12-29 10:47:43Z saulius 
;
_cod_original_sg_symbol_H-M Pbca
_cod_database_code 7202724

loop_
_symmetry_equiv_pos_as_xyz
'x, y, z'
'-x+1/2, -y, z+1/2'
'x+1/2, -y+1/2, -z'
'-x, y+1/2, -z+1/2'
'-x, -y, -z'
'x-1/2, y, -z-1/2'
'-x-1/2, y-1/2, z'
'x, -y-1/2, z-1/2'

loop_
_atom_site_label
_atom_site_type_symbol
_atom_site_fract_x
_atom_site_fract_y
_atom_site_fract_z
_atom_site_U_iso_or_equiv
_atom_site_adp_type
_atom_site_occupancy
_atom_site_symmetry_multiplicity
_atom_site_calc_flag
_atom_site_refinement_flags
_atom_site_disorder_assembly
_atom_site_disorder_group
La1 La 0.27562(3) 0.42946(10) 0.11156(3) 0.0063(3) Uani 1 1 d . . .
O1 O 0.3324(4) 0.6164(12) 0.1671(3) 0.008(2) Uani 1 1 d U . .
N1 N 0.4202(6) 0.7210(17) 0.2096(4) 0.019(3) Uani 1 1 d U . .
H1 H 0.3945 0.6459 0.2088 0.023 Uiso 1 1 calc R . .
C1 C 0.3409(5) 0.7233(16) 0.1391(4) 0.003(3) Uani 1 1 d U . .
O2 O 0.3063(3) 0.7464(11) 0.1061(3) 0.0029(19) Uani 1 1 d U . .
N2 N 0.2311(5) 0.4643(15) -0.0555(4) 0.016(3) Uani 1 1 d U . .
H2 H 0.2533 0.4335 -0.0348 0.019 Uiso 1 1 calc R . .
C2 C 0.3914(6) 0.8247(17) 0.1379(5) 0.007(3) Uani 1 1 d U . .
O3 O 0.2509(4) 0.4708(11) 0.0311(3) 0.006(2) Uani 1 1 d U . .
N3 N 0.1970(5) 0.3340(16) 0.2526(5) 0.016(3) Uani 1 1 d U . .
H3 H 0.2105 0.3247 0.2262 0.019 Uiso 1 1 calc R . .
C3 C 0.4292(6) 0.815(2) 0.1727(5) 0.016(3) Uani 1 1 d U . .
O4 O 0.2086(4) 0.6480(12) 0.0719(3) 0.008(2) Uani 1 1 d U . .
N4 N 0.4601(5) 0.4450(16) 0.1249(4) 0.012(3) Uani 1 1 d U . .
C4 C 0.4771(6) 0.9055(19) 0.1691(5) 0.015(3) Uani 1 1 d U . .
H4 H 0.5029 0.9018 0.1918 0.018 Uiso 1 1 calc R . .
O5 O 0.2179(4) 0.4809(11) 0.1760(3) 0.008(2) Uani 1 1 d U . .
N5 N 0.1079(5) 0.2862(17) 0.4669(4) 0.015(3) Uani 1 1 d U . .
C5 C 0.4865(7) 1.002(2) 0.1318(6) 0.022(4) Uani 1 1 d U . .
H5 H 0.5192 1.0617 0.1295 0.026 Uiso 1 1 calc R . .
O6 O 0.1929(4) 0.7373(13) 0.1668(3) 0.011(2) Uani 1 1 d U . .
C6 C 0.4497(6) 1.0109(19) 0.0985(5) 0.013(3) Uani 1 1 d U . .
H6 H 0.4569 1.0760 0.0733 0.016 Uiso 1 1 calc R . .
O7 O 0.3764(4) 0.4208(13) 0.0983(3) 0.006(2) Uani 1 1 d U . .
C7 C 0.4016(6) 0.924(2) 0.1022(5) 0.014(3) Uani 1 1 d U . .
H7 H 0.3755 0.9324 0.0798 0.017 Uiso 1 1 calc R . .
O8 O 0.0987(5) 0.2820(16) 0.3937(4) 0.034(3) Uani 1 1 d U . .
C8 C 0.4503(8) 0.739(3) 0.2489(6) 0.033(5) Uani 1 1 d U . .
H8A H 0.4847 0.6818 0.2459 0.050 Uiso 1 1 calc R . .
H8B H 0.4302 0.6910 0.2732 0.050 Uiso 1 1 calc R . .
H8C H 0.4566 0.8575 0.2545 0.050 Uiso 1 1 calc R . .
C9 C 0.2152(5) 0.5794(19) 0.0359(4) 0.010(3) Uani 1 1 d U . .
C10 C 0.1797(6) 0.6192(16) -0.0010(4) 0.006(3) Uani 1 1 d U . .
C11 C 0.1879(6) 0.560(2) -0.0448(5) 0.016(3) Uani 1 1 d U . .
C12 C 0.1506(6) 0.6067(17) -0.0768(5) 0.007(3) Uani 1 1 d U . .
H12 H 0.1559 0.5714 -0.1061 0.009 Uiso 1 1 calc R . .
C13 C 0.1061(6) 0.704(2) -0.0666(5) 0.017(3) Uani 1 1 d U . .
H13 H 0.0809 0.7305 -0.0887 0.020 Uiso 1 1 calc R . .
C14 C 0.0982(6) 0.762(2) -0.0248(5) 0.015(3) Uani 1 1 d U . .
H14 H 0.0683 0.8306 -0.0182 0.018 Uiso 1 1 calc R . .
C15 C 0.1347(6) 0.7196(19) 0.0074(5) 0.010(3) Uani 1 1 d U . .
H15 H 0.1291 0.7595 0.0362 0.012 Uiso 1 1 calc R . .
C16 C 0.2416(6) 0.412(2) -0.0997(5) 0.020(4) Uani 1 1 d U . .
H16A H 0.2122 0.3415 -0.1100 0.029 Uiso 1 1 calc R . .
H16B H 0.2752 0.3485 -0.1005 0.029 Uiso 1 1 calc R . .
H16C H 0.2448 0.5095 -0.1185 0.029 Uiso 1 1 calc R . .
C17 C 0.1968(6) 0.6128(18) 0.1890(5) 0.009(3) Uani 1 1 d U . .
C18 C 0.1716(7) 0.614(2) 0.2347(5) 0.017(4) Uani 1 1 d U . .
C19 C 0.1729(6) 0.4780(17) 0.2634(5) 0.009(3) Uani 1 1 d U . .
C20 C 0.1496(7) 0.498(2) 0.3042(6) 0.021(4) Uani 1 1 d U . .
H20 H 0.1494 0.4081 0.3242 0.025 Uiso 1 1 calc R . .
C21 C 0.1271(7) 0.646(2) 0.3156(6) 0.027(4) Uani 1 1 d U . .
H21 H 0.1130 0.6566 0.3442 0.033 Uiso 1 1 calc R . .
C22 C 0.1235(7) 0.780(2) 0.2879(6) 0.021(4) Uani 1 1 d U . .
H22 H 0.1059 0.8794 0.2965 0.026 Uiso 1 1 calc R . .
C23 C 0.1473(6) 0.763(2) 0.2462(5) 0.015(3) Uani 1 1 d U . .
H23 H 0.1467 0.8535 0.2262 0.018 Uiso 1 1 calc R . .
C24 C 0.2019(8) 0.192(3) 0.2822(7) 0.039(5) Uani 1 1 d U . .
H24A H 0.2283 0.2172 0.3049 0.058 Uiso 1 1 calc R . .
H24B H 0.2136 0.0940 0.2657 0.058 Uiso 1 1 calc R . .
H24C H 0.1671 0.1691 0.2957 0.058 Uiso 1 1 calc R . .
C25 C 0.4103(5) 0.3969(15) 0.1258(4) 0.001(3) Uani 1 1 d U . .
H25 H 0.3993 0.3362 0.1508 0.001 Uiso 1 1 calc R . .
C26 C 0.4807(7) 0.530(2) 0.0865(5) 0.018(4) Uani 1 1 d U . .
H26A H 0.4582 0.5030 0.0613 0.026 Uiso 1 1 calc R . .
H26B H 0.5175 0.4940 0.0809 0.026 Uiso 1 1 calc R . .
H26C H 0.4801 0.6503 0.0914 0.026 Uiso 1 1 calc R . .
C27 C 0.4957(6) 0.419(2) 0.1625(5) 0.020(3) Uani 1 1 d U . .
H27A H 0.4769 0.3543 0.1848 0.031 Uiso 1 1 calc R . .
H27B H 0.5063 0.5268 0.1746 0.031 Uiso 1 1 calc R . .
H27C H 0.5277 0.3584 0.1530 0.031 Uiso 1 1 calc R . .
C28 C 0.1243(7) 0.323(2) 0.4270(5) 0.020(4) Uani 1 1 d U . .
H28 H 0.1568 0.3834 0.4235 0.024 Uiso 1 1 calc R . .
C29 C 0.0607(7) 0.186(2) 0.4754(6) 0.023(4) Uani 1 1 d U . .
H29A H 0.0380 0.2427 0.4970 0.035 Uiso 1 1 calc R . .
H29B H 0.0715 0.0776 0.4868 0.035 Uiso 1 1 calc R . .
H29C H 0.0405 0.1713 0.4483 0.035 Uiso 1 1 calc R . .
C30 C 0.1438(7) 0.328(2) 0.5029(6) 0.025(4) Uani 1 1 d U . .
H30A H 0.1600 0.2264 0.5144 0.037 Uiso 1 1 calc R . .
H30B H 0.1234 0.3835 0.5260 0.037 Uiso 1 1 calc R . .
H30C H 0.1720 0.4028 0.4924 0.037 Uiso 1 1 calc R . .

loop_
_atom_site_aniso_label
_atom_site_aniso_U_11
_atom_site_aniso_U_22
_atom_site_aniso_U_33
_atom_site_aniso_U_23
_atom_site_aniso_U_13
_atom_site_aniso_U_12
La1 0.0058(4) 0.0060(4) 0.0070(4) 0.0011(3) -0.0001(3) -0.0004(4)
O1 0.008(2) 0.008(2) 0.008(2) 0.0001(10) 0.0001(10) 0.0001(10)
N1 0.019(3) 0.019(3) 0.019(3) 0.0000(10) -0.0003(10) -0.0002(10)
C1 0.003(3) 0.003(3) 0.003(3) -0.0001(10) 0.0003(10) -0.0001(10)
O2 0.002(2) 0.003(2) 0.003(2) 0.0000(10) 0.0003(10) -0.0002(10)
N2 0.016(3) 0.016(3) 0.016(3) -0.0003(10) 0.0000(10) 0.0002(10)
C2 0.007(3) 0.007(3) 0.007(3) -0.0005(10) 0.0000(10) -0.0001(10)
O3 0.006(2) 0.006(2) 0.006(2) 0.0001(10) 0.0000(10) -0.0001(10)
N3 0.016(3) 0.016(3) 0.015(3) 0.0002(10) 0.0000(10) -0.0001(10)
C3 0.016(3) 0.015(3) 0.016(3) -0.0001(10) -0.0002(10) 0.0001(10)
O4 0.008(2) 0.008(2) 0.008(2) 0.0003(10) -0.0001(10) 0.0000(10)
N4 0.012(3) 0.012(3) 0.012(3) -0.0002(10) -0.0003(10) 0.0002(10)
C4 0.015(3) 0.015(3) 0.015(3) -0.0001(10) -0.0001(10) 0.0001(10)
O5 0.008(2) 0.008(2) 0.008(2) 0.0006(10) 0.0004(10) -0.0003(10)
N5 0.015(3) 0.015(3) 0.015(3) 0.0002(10) 0.0000(10) 0.0001(10)
C5 0.021(4) 0.022(4) 0.022(4) -0.0002(10) -0.0001(10) 0.0001(10)
O6 0.011(2) 0.011(2) 0.011(2) 0.0003(10) -0.0003(10) 0.0000(10)
C6 0.013(3) 0.013(3) 0.013(3) 0.0002(10) 0.0000(10) 0.0000(10)
O7 0.006(2) 0.006(2) 0.007(2) 0.0004(10) 0.0000(10) 0.0003(10)
C7 0.014(3) 0.014(3) 0.014(3) -0.0002(10) -0.0002(10) 0.0001(10)
O8 0.034(3) 0.034(3) 0.034(3) 0.0003(10) -0.0001(10) 0.0001(10)
C8 0.033(5) 0.033(5) 0.033(5) 0.0000(10) 0.0000(10) 0.0000(10)
C9 0.010(3) 0.010(3) 0.010(3) 0.0000(10) 0.0001(10) 0.0001(10)
C10 0.006(3) 0.006(3) 0.006(3) -0.0001(10) -0.0003(10) -0.0001(10)
C11 0.016(3) 0.016(3) 0.016(3) 0.0000(10) 0.0000(10) 0.0000(10)
C12 0.008(3) 0.007(3) 0.007(3) 0.0000(10) 0.0000(10) 0.0001(10)
C13 0.017(4) 0.017(4) 0.017(4) 0.0002(10) -0.0001(10) -0.0003(10)
C14 0.015(3) 0.015(3) 0.015(3) 0.0001(10) 0.0000(10) -0.0001(10)
C15 0.010(3) 0.010(3) 0.010(3) 0.0000(10) 0.0000(10) 0.0001(10)
C16 0.020(4) 0.020(4) 0.019(4) -0.0001(10) 0.0002(10) -0.0001(10)
C17 0.009(3) 0.009(3) 0.010(3) 0.0003(10) -0.0001(10) -0.0002(10)
C18 0.017(4) 0.017(4) 0.017(4) -0.0002(10) 0.0001(10) -0.0002(10)
C19 0.010(3) 0.009(3) 0.009(3) 0.0002(10) 0.0000(10) -0.0001(10)
C20 0.021(4) 0.021(4) 0.021(4) 0.0002(10) 0.0002(10) -0.0002(10)
C21 0.027(4) 0.027(4) 0.027(4) -0.0003(10) 0.0003(10) -0.0002(10)
C22 0.021(4) 0.021(4) 0.021(4) -0.0001(10) 0.0003(10) -0.0001(10)
C23 0.015(3) 0.015(3) 0.015(3) -0.0001(10) 0.0001(10) -0.0001(10)
C24 0.039(5) 0.039(5) 0.039(5) 0.0001(10) 0.0000(10) 0.0000(10)
C25 0.001(3) 0.001(3) 0.001(3) 0.0001(10) 0.0000(10) 0.0001(10)
C26 0.018(4) 0.018(4) 0.018(4) 0.0002(10) -0.0001(10) 0.0000(10)
C27 0.020(4) 0.020(4) 0.021(4) -0.0001(10) -0.0002(10) 0.0002(10)
C28 0.020(4) 0.020(4) 0.020(4) 0.0000(10) 0.0000(10) 0.0001(10)
C29 0.023(4) 0.024(4) 0.023(4) 0.0000(10) -0.0001(10) 0.0000(10)
C30 0.025(4) 0.025(4) 0.025(4) 0.0001(10) -0.0001(10) 0.0001(10)

loop_
_atom_type_symbol
_atom_type_description
_atom_type_scat_dispersion_real
_atom_type_scat_dispersion_imag
_atom_type_scat_source
C C 0.0033 0.0016 'International Tables Vol C Tables 4.2.6.8 and 6.1.1.4'
La La -0.2871 2.4523 'International Tables Vol C Tables 4.2.6.8 and 6.1.1.4'
N N 0.0061 0.0033 'International Tables Vol C Tables 4.2.6.8 and 6.1.1.4'
O O 0.0106 0.0060 'International Tables Vol C Tables 4.2.6.8 and 6.1.1.4'
H H 0.0000 0.0000 'International Tables Vol C Tables 4.2.6.8 and 6.1.1.4'

loop_
_geom_angle_atom_site_label_1
_geom_angle_atom_site_label_2
_geom_angle_atom_site_label_3
_geom_angle
_geom_angle_site_symmetry_1
_geom_angle_site_symmetry_3
_geom_angle_publ_flag
O6 La1 O5 74.8(3) 7_655 . ?
O6 La1 O2 86.4(3) 7_655 7_655 ?
O5 La1 O2 71.4(3) . 7_655 ?
O6 La1 O7 77.0(3) 7_655 . ?
O5 La1 O7 134.8(3) . . ?
O2 La1 O7 140.6(3) 7_655 . ?
O6 La1 O3 146.4(3) 7_655 . ?
O5 La1 O3 127.3(3) . . ?
O2 La1 O3 79.5(3) 7_655 . ?
O7 La1 O3 95.0(3) . . ?
O6 La1 O4 73.9(3) 7_655 7_655 ?
O5 La1 O4 127.3(3) . 7_655 ?
O2 La1 O4 65.4(3) 7_655 7_655 ?
O7 La1 O4 75.7(3) . 7_655 ?
O3 La1 O4 72.5(3) . 7_655 ?
O6 La1 O2 124.1(3) 7_655 . ?
O5 La1 O2 93.3(3) . . ?
O2 La1 O2 141.8(2) 7_655 . ?
O7 La1 O2 74.5(3) . . ?
O3 La1 O2 83.4(3) . . ?
O4 La1 O2 139.4(3) 7_655 . ?
O6 La1 O1 75.1(3) 7_655 . ?
O5 La1 O1 72.9(3) . . ?
O2 La1 O1 143.0(3) 7_655 . ?
O7 La1 O1 66.1(3) . . ?
O3 La1 O1 131.8(3) . . ?
O4 La1 O1 135.0(3) 7_655 . ?
O2 La1 O1 49.5(3) . . ?
O6 La1 O4 157.8(3) 7_655 . ?
O5 La1 O4 83.8(3) . . ?
O2 La1 O4 81.3(3) 7_655 . ?
O7 La1 O4 123.6(3) . . ?
O3 La1 O4 48.5(3) . . ?
O4 La1 O4 116.6(3) 7_655 . ?
O2 La1 O4 61.9(3) . . ?
O1 La1 O4 104.3(3) . . ?
O6 La1 C1 97.5(4) 7_655 . ?
O5 La1 C1 87.7(3) . . ?
O2 La1 C1 156.9(3) 7_655 . ?
O7 La1 C1 61.9(3) . . ?
O3 La1 C1 107.4(3) . . ?
O4 La1 C1 137.5(3) 7_655 . ?
O2 La1 C1 26.6(3) . . ?
O1 La1 C1 24.3(3) . . ?
O4 La1 C1 87.1(3) . . ?
O6 La1 C9 162.5(4) 7_655 . ?
O5 La1 C9 104.8(3) . . ?
O2 La1 C9 77.2(3) 7_655 . ?
O7 La1 C9 112.4(3) . . ?
O3 La1 C9 24.3(3) . . ?
O4 La1 C9 93.7(4) 7_655 . ?
O2 La1 C9 73.3(3) . . ?
O1 La1 C9 121.9(3) . . ?
O4 La1 C9 24.3(3) . . ?
C1 La1 C9 99.9(4) . . ?
O6 La1 La1 59.4(2) 7_655 7_655 ?
O5 La1 La1 89.0(2) . 7_655 ?
O2 La1 La1 36.8(2) 7_655 7_655 ?
O7 La1 La1 105.8(2) . 7_655 ?
O3 La1 La1 92.9(2) . 7_655 ?
O4 La1 La1 38.4(2) 7_655 7_655 ?
O2 La1 La1 176.3(2) . 7_655 ?
O1 La1 La1 134.1(2) . 7_655 ?
O4 La1 La1 115.5(2) . 7_655 ?
C1 La1 La1 156.6(3) . 7_655 ?
C9 La1 La1 103.3(3) . 7_655 ?
C1 O1 La1 92.2(8) . . ?
C3 N1 C8 123.3(15) . . ?
C3 N1 H1 118.3 . . ?
C8 N1 H1 118.3 . . ?
O1 C1 O2 120.8(12) . . ?
O1 C1 C2 122.5(12) . . ?
O2 C1 C2 116.6(11) . . ?
O1 C1 La1 63.4(7) . . ?
O2 C1 La1 63.1(6) . . ?
C2 C1 La1 151.6(9) . . ?
C1 O2 La1 123.5(8) . 7_665 ?
C1 O2 La1 90.3(7) . . ?
La1 O2 La1 108.7(3) 7_665 . ?
C11 N2 C16 122.4(13) . . ?
C11 N2 H2 118.8 . . ?
C16 N2 H2 118.8 . . ?
C7 C2 C3 120.3(13) . . ?
C7 C2 C1 119.1(13) . . ?
C3 C2 C1 120.5(13) . . ?
C9 O3 La1 98.4(8) . . ?
C19 N3 C24 123.9(15) . . ?
C19 N3 H3 118.0 . . ?
C24 N3 H3 118.0 . . ?
N1 C3 C4 119.2(14) . . ?
N1 C3 C2 122.4(14) . . ?
C4 C3 C2 118.4(14) . . ?
C9 O4 La1 141.4(9) . 7_665 ?
C9 O4 La1 91.7(8) . . ?
La1 O4 La1 105.1(3) 7_665 . ?
C25 N4 C26 119.5(12) . . ?
C25 N4 C27 121.3(12) . . ?
C26 N4 C27 119.2(12) . . ?
C5 C4 C3 119.5(15) . . ?
C5 C4 H4 120.2 . . ?
C3 C4 H4 120.2 . . ?
C17 O5 La1 129.8(9) . . ?
C28 N5 C29 122.8(14) . . ?
C28 N5 C30 117.2(14) . . ?
C29 N5 C30 119.3(13) . . ?
C6 C5 C4 121.7(16) . . ?
C6 C5 H5 119.2 . . ?
C4 C5 H5 119.2 . . ?
C17 O6 La1 153.1(10) . 7_665 ?
C5 C6 C7 119.1(15) . . ?
C5 C6 H6 120.5 . . ?
C7 C6 H6 120.5 . . ?
C25 O7 La1 125.6(8) . . ?
C2 C7 C6 120.9(14) . . ?
C2 C7 H7 119.5 . . ?
C6 C7 H7 119.5 . . ?
N1 C8 H8A 109.5 . . ?
N1 C8 H8B 109.5 . . ?
H8A C8 H8B 109.5 . . ?
N1 C8 H8C 109.5 . . ?
H8A C8 H8C 109.5 . . ?
H8B C8 H8C 109.5 . . ?
O4 C9 O3 120.4(13) . . ?
O4 C9 C10 120.4(13) . . ?
O3 C9 C10 119.1(12) . . ?
O4 C9 La1 64.0(7) . . ?
O3 C9 La1 57.2(7) . . ?
C10 C9 La1 168.0(10) . . ?
C15 C10 C11 118.3(13) . . ?
C15 C10 C9 117.6(12) . . ?
C11 C10 C9 124.1(13) . . ?
N2 C11 C12 120.3(14) . . ?
N2 C11 C10 121.6(13) . . ?
C12 C11 C10 118.0(14) . . ?
C13 C12 C11 121.4(14) . . ?
C13 C12 H12 119.3 . . ?
C11 C12 H12 119.3 . . ?
C14 C13 C12 120.9(15) . . ?
C14 C13 H13 119.6 . . ?
C12 C13 H13 119.6 . . ?
C13 C14 C15 119.0(15) . . ?
C13 C14 H14 120.5 . . ?
C15 C14 H14 120.5 . . ?
C14 C15 C10 122.3(14) . . ?
C14 C15 H15 118.8 . . ?
C10 C15 H15 118.8 . . ?
N2 C16 H16A 109.5 . . ?
N2 C16 H16B 109.5 . . ?
H16A C16 H16B 109.5 . . ?
N2 C16 H16C 109.5 . . ?
H16A C16 H16C 109.5 . . ?
H16B C16 H16C 109.5 . . ?
O6 C17 O5 123.7(14) . . ?
O6 C17 C18 118.4(13) . . ?
O5 C17 C18 117.8(13) . . ?
C23 C18 C19 121.6(15) . . ?
C23 C18 C17 114.4(14) . . ?
C19 C18 C17 124.0(14) . . ?
N3 C19 C20 120.5(14) . . ?
N3 C19 C18 121.8(14) . . ?
C20 C19 C18 117.7(14) . . ?
C21 C20 C19 120.4(16) . . ?
C21 C20 H20 119.8 . . ?
C19 C20 H20 119.8 . . ?
C20 C21 C22 123.7(18) . . ?
C20 C21 H21 118.2 . . ?
C22 C21 H21 118.2 . . ?
C21 C22 C23 117.1(17) . . ?
C21 C22 H22 121.5 . . ?
C23 C22 H22 121.5 . . ?
C18 C23 C22 119.5(15) . . ?
C18 C23 H23 120.2 . . ?
C22 C23 H23 120.2 . . ?
N3 C24 H24A 109.5 . . ?
N3 C24 H24B 109.5 . . ?
H24A C24 H24B 109.5 . . ?
N3 C24 H24C 109.5 . . ?
H24A C24 H24C 109.5 . . ?
H24B C24 H24C 109.5 . . ?
O7 C25 N4 127.2(13) . . ?
O7 C25 H25 116.4 . . ?
N4 C25 H25 116.4 . . ?
N4 C26 H26A 109.5 . . ?
N4 C26 H26B 109.5 . . ?
H26A C26 H26B 109.5 . . ?
N4 C26 H26C 109.5 . . ?
H26A C26 H26C 109.5 . . ?
H26B C26 H26C 109.5 . . ?
N4 C27 H27A 109.5 . . ?
N4 C27 H27B 109.5 . . ?
H27A C27 H27B 109.5 . . ?
N4 C27 H27C 109.5 . . ?
H27A C27 H27C 109.5 . . ?
H27B C27 H27C 109.5 . . ?
O8 C28 N5 122.5(16) . . ?
O8 C28 H28 118.8 . . ?
N5 C28 H28 118.8 . . ?
N5 C29 H29A 109.5 . . ?
N5 C29 H29B 109.5 . . ?
H29A C29 H29B 109.5 . . ?
N5 C29 H29C 109.5 . . ?
H29A C29 H29C 109.5 . . ?
H29B C29 H29C 109.5 . . ?
N5 C30 H30A 109.5 . . ?
N5 C30 H30B 109.5 . . ?
H30A C30 H30B 109.5 . . ?
N5 C30 H30C 109.5 . . ?
H30A C30 H30C 109.5 . . ?
H30B C30 H30C 109.5 . . ?

loop_
_geom_bond_atom_site_label_1
_geom_bond_atom_site_label_2
_geom_bond_distance
_geom_bond_site_symmetry_2
_geom_bond_publ_flag
La1 O6 2.424(10) 7_655 ?
La1 O5 2.481(9) . ?
La1 O2 2.526(9) 7_655 ?
La1 O7 2.549(9) . ?
La1 O3 2.566(9) . ?
La1 O4 2.601(10) 7_655 ?
La1 O2 2.668(9) . ?
La1 O1 2.679(10) . ?
La1 O4 2.715(10) . ?
La1 C1 2.993(13) . ?
La1 C9 3.019(14) . ?
La1 La1 4.2220(5) 7_655 ?
O1 C1 1.234(16) . ?
N1 C3 1.38(2) . ?
N1 C8 1.43(2) . ?
N1 H1 0.8800 . ?
C1 O2 1.342(16) . ?
C1 C2 1.503(19) . ?
O2 La1 2.526(9) 7_665 ?
N2 C11 1.36(2) . ?
N2 C16 1.444(19) . ?
N2 H2 0.8800 . ?
C2 C7 1.38(2) . ?
C2 C3 1.43(2) . ?
O3 C9 1.258(17) . ?
N3 C19 1.345(19) . ?
N3 C24 1.47(2) . ?
N3 H3 0.8800 . ?
C3 C4 1.40(2) . ?
O4 C9 1.244(17) . ?
O4 La1 2.601(10) 7_665 ?
N4 C25 1.303(17) . ?
N4 C26 1.457(19) . ?
N4 C27 1.469(19) . ?
C4 C5 1.40(2) . ?
C4 H4 0.9500 . ?
O5 C17 1.250(17) . ?
N5 C28 1.33(2) . ?
N5 C29 1.45(2) . ?
N5 C30 1.46(2) . ?
C5 C6 1.38(2) . ?
C5 H5 0.9500 . ?
O6 C17 1.215(17) . ?
O6 La1 2.424(10) 7_665 ?
C6 C7 1.40(2) . ?
C6 H6 0.9500 . ?
O7 C25 1.209(15) . ?
C7 H7 0.9500 . ?
O8 C28 1.25(2) . ?
C8 H8A 0.9800 . ?
C8 H8B 0.9800 . ?
C8 H8C 0.9800 . ?
C9 C10 1.472(19) . ?
C10 C15 1.41(2) . ?
C10 C11 1.44(2) . ?
C11 C12 1.40(2) . ?
C12 C13 1.39(2) . ?
C12 H12 0.9500 . ?
C13 C14 1.38(2) . ?
C13 H13 0.9500 . ?
C14 C15 1.39(2) . ?
C14 H14 0.9500 . ?
C15 H15 0.9500 . ?
C16 H16A 0.9800 . ?
C16 H16B 0.9800 . ?
C16 H16C 0.9800 . ?
C17 C18 1.54(2) . ?
C18 C23 1.39(2) . ?
C18 C19 1.40(2) . ?
C19 C20 1.39(2) . ?
C20 C21 1.36(2) . ?
C20 H20 0.9500 . ?
C21 C22 1.38(2) . ?
C21 H21 0.9500 . ?
C22 C23 1.42(2) . ?
C22 H22 0.9500 . ?
C23 H23 0.9500 . ?
C24 H24A 0.9800 . ?
C24 H24B 0.9800 . ?
C24 H24C 0.9800 . ?
C25 H25 0.9500 . ?
C26 H26A 0.9800 . ?
C26 H26B 0.9800 . ?
C26 H26C 0.9800 . ?
C27 H27A 0.9800 . ?
C27 H27B 0.9800 . ?
C27 H27C 0.9800 . ?
C28 H28 0.9500 . ?
C29 H29A 0.9800 . ?
C29 H29B 0.9800 . ?
C29 H29C 0.9800 . ?
C30 H30A 0.9800 . ?
C30 H30B 0.9800 . ?
C30 H30C 0.9800 . ?

loop_
_geom_hbond_atom_site_label_D
_geom_hbond_atom_site_label_H
_geom_hbond_atom_site_label_A
_geom_hbond_distance_DH
_geom_hbond_distance_HA
_geom_hbond_distance_DA
_geom_hbond_angle_DHA
_geom_hbond_site_symmetry_A
N1 H1 O1 0.88 2.02 2.683(17) 130.8 .
N2 H2 O3 0.88 2.04 2.704(16) 131.0 .
N3 H3 O5 0.88 2.00 2.682(16) 133.7 .
